data_2100966
loop_
_publ_author_name
'Feeder, N.'
'Jones, W.'

_publ_section_title
;
 Crystal structures and polymorphism in aliphatic <i>p</i>-amidobenzoic
 acids
;
_journal_issue 3
_journal_name_full 'Acta Crystallographica Section B'
_journal_page_first 541
_journal_page_last 546
_journal_paper_doi 10.1107/S0108768193000515
_journal_volume 49
_journal_year 1993
_chemical_formula_sum 'C12 H15 N O3'
_chemical_formula_weight 221.26
_symmetry_cell_setting monoclinic
_symmetry_space_group_name_Hall '-P 2ybc'
_symmetry_space_group_name_H-M 'P 1 21/c 1'
_cell_angle_alpha 90
_cell_angle_beta 82.06(6)
_cell_angle_gamma 90
_cell_formula_units_Z 4
_cell_length_a 5.081(4)
_cell_length_b 24.066(6)
_cell_length_c 9.662(4)
_cell_volume 1170.1(11)
_diffrn_radiation_type Mo
_diffrn_radiation_wavelength 0.71069
_exptl_absorpt_coefficient_mu 0.084
_exptl_crystal_density_diffrn 1.26
_exptl_crystal_F_000 472
_cod_data_source_file hu0416.cif
_cod_data_source_block hu0416c
_cod_original_cell_volume 1170
_cod_database_code 2100966

loop_
_atom_site_label
_atom_site_fract_x
_atom_site_fract_y
_atom_site_fract_z
_atom_site_U_iso_or_equiv
N(1) .0762(5) .28250(10) .8347(2) .041
O(8) .1422(5) .25230(10) 1.0488(2) .065
O(71) -.7794(5) .46510(10) 1.0743(3) .059
O(72) -.8196(5) .46710(10) .8477(3) .063
C(1) -.1153(6) .32430(10) .8698(3) .040
C(2) -.1833(7) .34510(10) 1.0040(3) .050
C(3) -.3744(6) .38610(10) 1.0281(3) .049
C(4) -.5013(6) .40700(10) .9211(3) .043
C(5) -.4290(7) .3867(2) .7869(3) .053
C(6) -.2393(6) .34580(10) .7616(3) .050
C(7) -.7124(6) .44900(10) .9531(4) .046
C(8) .1941(6) .25030(10) .9222(3) .044
C(9) .4009(6) .21010(10) .8512(4) .052
C(10) .3588(6) .15150(10) .9099(4) .053
C(11) .1086(7) .1248(2) .8747(4) .062
C(12) .0694(10) .0660(2) .9305(5) .095
H(1N) .1360(5) .27550(10) .7244(2) ?
H(2) -.0876(7) .32930(10) 1.0890(3) ?
H(3) -.4258(6) .40220(10) 1.1327(3) ?
H(5) -.5222(7) .4031(2) .7016(3) ?
H(6) -.1858(6) .33030(10) .6566(3) ?
H(72) -.956(11) .491(3) .866(6) ?
H(91) .5964(6) .22430(10) .8667(4) ?
H(92) .3864(6) .20910(10) .7408(4) ?
H(101) .3478(6) .15360(10) 1.0222(4) ?
H(102) .5264(6) .12620(10) .8678(4) ?
H(111) -.0592(7) .1497(2) .9190(4) ?
H(112) .1176(7) .1237(2) .7624(4) ?
H(121) -.1126(10) .0493(2) .9017(5) ?
H(122) .0580(10) .0664(2) 1.0429(5) ?
H(123) .2348(10) .0405(2) .8863(5) ?

loop_
_geom_angle_atom_site_label_1
_geom_angle_atom_site_label_2
_geom_angle_atom_site_label_3
_geom_angle
C(8) N(1) C(1) 127.8(4)
C(2) C(1) N(1) 123.9(4)
C(6) C(1) N(1) 117.0(4)
C(6) C(1) C(2) 119.1(4)
C(3) C(2) C(1) 119.6(4)
C(2) C(3) C(4) 121.4(4)
C(5) C(4) C(7) 119.5(3)
C(3) C(4) C(7) 121.9(3)
C(3) C(4) C(5) 118.6(3)
C(6) C(5) C(4) 120.4(4)
C(5) C(6) C(1) 120.8(4)
O(71) C(7) C(4) 120.7(4)
O(72) C(7) C(4) 116.0(4)
O(72) C(7) O(71) 123.3(4)
H(72) O(72) C(7) 117.(4)
O(8) C(8) N(1) 123.7(4)
C(9) C(8) N(1) 115.0(4)
C(9) C(8) O(8) 121.3(4)
C(10) C(9) C(8) 111.6(4)
C(9) C(10) C(11) 112.9(4)
C(12) C(11) C(10) 113.0(4)

loop_
_geom_bond_atom_site_label_1
_geom_bond_atom_site_label_2
_geom_bond_distance
C(1) C(2) 1.389(6)
C(2) C(3) 1.381(6)
C(3) C(4) 1.386(6)
C(4) C(5) 1.388(6)
C(5) C(6) 1.375(6)
C(6) C(1) 1.393(6)
C(7) C(4) 1.475(6)
C(7) O(71) 1.236(6)
C(7) O(72) 1.295(4)
O(72) H(72) 0.90(6)
C(1) N(1) 1.407(6)
C(8) N(1) 1.347(6)
C(8) O(8) 1.216(5)
C(8) C(9) 1.521(6)
C(9) C(10) 1.523(6)
C(10) C(11) 1.504(7)
C(11) C(12) 1.518(7)
H(1N) N(1) 1.080
H(3) C(3) 1.080
H(6) C(6) 1.080
H(91) C(9) 1.080
H(101) C(10) 1.080
H(111) C(11) 1.080
H(121) C(12) 1.080
H(133) C(12) 1.080
H(2) C(2) 1.080
H(5) C(5) 1.080
H(92) C(9) 1.080
H(102) C(10) 1.080
H(112) C(11) 1.080
H(122) C(12) 1.080
